data_7029921
loop_
_publ_author_name
'Langley, Stuart K.'
'Helliwell, Madeleine'
'Teat, Simon J.'
'Winpenny, Richard E. P.'

_publ_section_title
;
 Synthesis and characterisation of cobalt(II) phosphonate cage complexes
 utilizing carboxylates and pyridonates as co-ligands.
;
_journal_issue 41
_journal_name_full 'Dalton transactions (Cambridge, England : 2003)'
_journal_page_first 12807
_journal_page_last 12817
_journal_paper_doi 10.1039/c2dt31612a
_journal_volume 41
_journal_year 2012
_chemical_formula_sum 'C144 H134 Cl12 Co10 N12 O42 P2'
_chemical_formula_weight 3781.24
_chemical_name_systematic
;
?
;
_space_group_IT_number 2
_symmetry_cell_setting triclinic
_symmetry_space_group_name_Hall '-P 1'
_symmetry_space_group_name_H-M 'P -1'
_atom_sites_solution_hydrogens geom
_atom_sites_solution_primary direct
_atom_sites_solution_secondary difmap
_audit_creation_date '9 November 2005'
_audit_creation_method SHELXL-97
_cell_angle_alpha 100.5050(10)
_cell_angle_beta 99.9560(10)
_cell_angle_gamma 99.4250(10)
_cell_formula_units_Z 1
_cell_length_a 14.5297(8)
_cell_length_b 16.7375(9)
_cell_length_c 17.0131(9)
_cell_measurement_reflns_used 7619
_cell_measurement_temperature 100(2)
_cell_measurement_theta_max 26.373
_cell_measurement_theta_min 2.49
_cell_volume 3924.5(4)
_computing_cell_refinement 'Bruker SMART'
_computing_data_collection 'Bruker SMART'
_computing_data_reduction 'Bruker SMART'
_computing_molecular_graphics x-seed
_computing_publication_material CIFTAB
_computing_structure_refinement 'SHELXL-97 (Sheldrick, 1997)'
_computing_structure_solution 'SHELXS-97 (Sheldrick, 1990)'
_diffrn_ambient_temperature 100(2)
_diffrn_measured_fraction_theta_full 0.966
_diffrn_measured_fraction_theta_max 0.966
_diffrn_measurement_device_type 'CCD area detector'
_diffrn_measurement_method 'phi and omega scans'
_diffrn_radiation_monochromator graphite
_diffrn_radiation_source 'fine-focus sealed tube'
_diffrn_radiation_type MoK\a
_diffrn_radiation_wavelength 0.71073
_diffrn_reflns_av_R_equivalents 0.0214
_diffrn_reflns_av_sigmaI/netI 0.0458
_diffrn_reflns_limit_h_max 18
_diffrn_reflns_limit_h_min -18
_diffrn_reflns_limit_k_max 20
_diffrn_reflns_limit_k_min -20
_diffrn_reflns_limit_l_max 21
_diffrn_reflns_limit_l_min -21
_diffrn_reflns_number 22665
_diffrn_reflns_theta_full 26.40
_diffrn_reflns_theta_max 26.40
_diffrn_reflns_theta_min 1.70
_exptl_absorpt_coefficient_mu 1.335
_exptl_absorpt_correction_T_max 0.875
_exptl_absorpt_correction_T_min 0.733
_exptl_absorpt_correction_type multi-scan
_exptl_absorpt_process_details SADABS
_exptl_crystal_colour purple
_exptl_crystal_density_diffrn 1.598
_exptl_crystal_density_method 'not measured'
_exptl_crystal_description plate
_exptl_crystal_F_000 1918
_exptl_crystal_size_max 0.4
_exptl_crystal_size_mid 0.2
_exptl_crystal_size_min 0.1
_refine_diff_density_max 1.148
_refine_diff_density_min -1.225
_refine_diff_density_rms 0.104
_refine_ls_extinction_method none
_refine_ls_goodness_of_fit_ref 1.054
_refine_ls_hydrogen_treatment mixed
_refine_ls_matrix_type full
_refine_ls_number_parameters 1053
_refine_ls_number_reflns 15551
_refine_ls_number_restraints 838
_refine_ls_restrained_S_all 1.053
_refine_ls_R_factor_all 0.0636
_refine_ls_R_factor_gt 0.0491
_refine_ls_shift/su_max 0.003
_refine_ls_shift/su_mean 0.000
_refine_ls_structure_factor_coef Fsqd
_refine_ls_weighting_details 'calc w=1/[\s^2^(Fo^2^)+(0.0550P)^2^+10.3428P] where P=(Fo^2^+2Fc^2^)/3'
_refine_ls_weighting_scheme calc
_refine_ls_wR_factor_gt 0.1228
_refine_ls_wR_factor_ref 0.1306
_reflns_number_gt 12568
_reflns_number_total 15551
_reflns_threshold_expression >2sigma(I)
_cod_data_source_file c2dt31612a.txt
_cod_data_source_block global5
_cod_original_sg_symbol_H-M p-1
_cod_database_code 7029921

loop_
_symmetry_equiv_pos_as_xyz
'x, y, z'
'-x, -y, -z'

loop_
_atom_site_label
_atom_site_type_symbol
_atom_site_fract_x
_atom_site_fract_y
_atom_site_fract_z
_atom_site_U_iso_or_equiv
_atom_site_adp_type
_atom_site_occupancy
_atom_site_symmetry_multiplicity
_atom_site_calc_flag
_atom_site_refinement_flags
_atom_site_disorder_assembly
_atom_site_disorder_group
Co1 Co 0.14630(3) 0.66510(3) 0.68827(3) 0.01482(11) Uani 1 1 d U . .
Co2 Co 0.26320(3) 0.50855(3) 0.71700(3) 0.01558(11) Uani 1 1 d U . .
Co3 Co 0.15591(3) 0.33065(3) 0.65091(3) 0.01582(11) Uani 1 1 d U . .
Co4 Co 0.03823(3) 0.37642(3) 0.45093(3) 0.01422(11) Uani 1 1 d U . .
Co5 Co -0.10441(4) 0.29631(3) 0.55909(3) 0.01786(12) Uani 1 1 d U . .
Cl1 Cl 0.28720(8) 0.90674(7) 0.80717(7) 0.0379(3) Uani 1 1 d U . .
Cl2 Cl 0.50212(7) 0.52033(7) 0.77215(6) 0.0271(2) Uani 1 1 d U . .
Cl3 Cl 0.35859(11) 0.47791(18) 0.39919(11) 0.1018(9) Uani 1 1 d U . .
Cl4 Cl 0.28160(10) 0.14523(7) 0.67508(7) 0.0435(3) Uani 1 1 d U . .
Cl5 Cl -0.09632(14) 0.08686(7) 0.58715(7) 0.0602(5) Uani 1 1 d U . .
Cl6 Cl -0.30497(8) 0.27736(10) 0.67711(7) 0.0480(4) Uani 1 1 d U . .
P1 P 0.03188(6) 0.47408(6) 0.63512(5) 0.01273(18) Uani 1 1 d U . .
O1 O 0.21378(17) 0.60821(16) 0.77486(15) 0.0171(5) Uani 1 1 d U . .
O2 O 0.25447(17) 0.63653(17) 0.62776(16) 0.0205(6) Uani 1 1 d U . .
O3 O 0.28599(18) 0.40130(17) 0.64847(15) 0.0199(6) Uani 1 1 d U . .
O4 O 0.10899(18) 0.30606(16) 0.51901(15) 0.0189(5) Uani 1 1 d U . .
O5 O -0.09232(18) 0.28348(15) 0.41070(15) 0.0175(5) Uani 1 1 d U . .
O6 O 0.01797(18) 0.27919(17) 0.64880(15) 0.0195(6) Uani 1 1 d U . .
O7 O -0.02450(17) 0.40799(15) 0.55920(14) 0.0150(5) Uani 1 1 d U . .
O8 O 0.12565(17) 0.45119(15) 0.66993(15) 0.0148(5) Uani 1 1 d U . .
O9 O 0.20148(18) 0.33610(16) 0.77207(15) 0.0189(5) Uani 1 1 d U . .
O10 O 0.29004(18) 0.46497(16) 0.81999(15) 0.0189(5) Uani 1 1 d U . .
O11 O 0.08665(18) 0.33266(16) 0.34855(15) 0.0192(5) Uani 1 1 d U . .
O12 O 0.04755(18) 0.70011(16) 0.74900(15) 0.0190(5) Uani 1 1 d U . .
O13 O 0.15186(18) 0.47547(17) 0.48968(16) 0.0186(5) Uani 1 1 d DU . .
O14 O 0.05058(16) 0.55871(15) 0.61224(14) 0.0144(5) Uani 1 1 d U . .
O15 O -0.2348(2) 0.3130(2) 0.51027(18) 0.0317(7) Uani 1 1 d DU . .
N1 N 0.2565(2) 0.7459(2) 0.79500(19) 0.0212(7) Uani 1 1 d U . .
N2 N 0.3757(2) 0.5904(2) 0.69745(19) 0.0191(7) Uani 1 1 d U . .
N3 N 0.3245(2) 0.4324(3) 0.5318(2) 0.0339(9) Uani 1 1 d U . .
N4 N 0.1868(2) 0.2239(2) 0.58115(19) 0.0231(7) Uani 1 1 d U . .
N5 N -0.0948(3) 0.1859(2) 0.4847(2) 0.0267(8) Uani 1 1 d U . .
N6 N -0.1266(2) 0.2763(2) 0.67173(19) 0.0202(7) Uani 1 1 d U . .
C1 C 0.2733(3) 0.6759(2) 0.8187(2) 0.0195(8) Uani 1 1 d U . .
C2 C 0.3483(3) 0.6768(3) 0.8826(2) 0.0243(9) Uani 1 1 d U . .
H2 H 0.3598 0.6277 0.8968 0.029 Uiso 1 1 calc R . .
C3 C 0.4044(3) 0.7516(3) 0.9239(3) 0.0303(10) Uani 1 1 d U . .
H3 H 0.4551 0.7537 0.9665 0.036 Uiso 1 1 calc R . .
C4 C 0.3858(3) 0.8244(3) 0.9023(3) 0.0306(10) Uani 1 1 d U . .
H4 H 0.4219 0.8759 0.9307 0.037 Uiso 1 1 calc R . .
C5 C 0.3121(3) 0.8172(3) 0.8374(2) 0.0247(9) Uani 1 1 d U . .
C6 C 0.3449(3) 0.6509(3) 0.6636(2) 0.0215(8) Uani 1 1 d U . .
C7 C 0.4080(3) 0.7260(3) 0.6692(3) 0.0343(11) Uani 1 1 d U . .
H7 H 0.3868 0.7678 0.6461 0.041 Uiso 1 1 calc R . .
C8 C 0.5012(3) 0.7370(3) 0.7090(3) 0.0443(13) Uani 1 1 d U . .
H8 H 0.5427 0.7873 0.7148 0.053 Uiso 1 1 calc R . .
C9 C 0.5339(3) 0.6735(3) 0.7406(3) 0.0369(11) Uani 1 1 d U . .
H9 H 0.5975 0.6792 0.7659 0.044 Uiso 1 1 calc R . .
C10 C 0.4682(3) 0.6021(3) 0.7328(2) 0.0250(9) Uani 1 1 d U . .
C11 C 0.3368(3) 0.3906(3) 0.5920(2) 0.0265(9) Uani 1 1 d U . .
C12 C 0.4001(3) 0.3365(4) 0.5938(3) 0.0421(12) Uani 1 1 d U . .
H12 H 0.4066 0.3071 0.6352 0.050 Uiso 1 1 calc R . .
C13 C 0.4526(4) 0.3264(5) 0.5347(4) 0.069(2) Uani 1 1 d U . .
H13 H 0.4948 0.2902 0.5354 0.082 Uiso 1 1 calc R . .
C14 C 0.4424(5) 0.3710(6) 0.4736(4) 0.080(2) Uani 1 1 d U . .
H14 H 0.4777 0.3665 0.4330 0.096 Uiso 1 1 calc R . .
C15 C 0.3778(4) 0.4217(5) 0.4760(3) 0.0585(17) Uani 1 1 d U . .
C16 C 0.1484(3) 0.2418(2) 0.5094(2) 0.0206(8) Uani 1 1 d U . .
C17 C 0.1548(3) 0.1933(3) 0.4348(2) 0.0248(9) Uani 1 1 d U . .
H17 H 0.1263 0.2037 0.3854 0.030 Uiso 1 1 calc R . .
C18 C 0.2039(4) 0.1304(3) 0.4365(3) 0.0331(10) Uani 1 1 d U . .
H18 H 0.2099 0.0986 0.3875 0.040 Uiso 1 1 calc R . .
C19 C 0.2452(4) 0.1128(3) 0.5100(3) 0.0353(11) Uani 1 1 d U . .
H19 H 0.2789 0.0702 0.5117 0.042 Uiso 1 1 calc R . .
C20 C 0.2331(3) 0.1621(3) 0.5796(3) 0.0293(10) Uani 1 1 d U . .
C21 C -0.0914(3) 0.2052(2) 0.4110(2) 0.0216(8) Uani 1 1 d U . .
C22 C -0.0869(3) 0.1447(3) 0.3435(2) 0.0260(9) Uani 1 1 d U . .
H22 H -0.0859 0.1581 0.2929 0.031 Uiso 1 1 calc R . .
C23 C -0.0841(4) 0.0657(3) 0.3534(3) 0.0359(11) Uani 1 1 d U . .
H23 H -0.0814 0.0250 0.3091 0.043 Uiso 1 1 calc R . .
C24 C -0.0854(4) 0.0457(3) 0.4292(3) 0.0428(13) Uani 1 1 d U . .
H24 H -0.0829 -0.0075 0.4372 0.051 Uiso 1 1 calc R . .
C25 C -0.0905(4) 0.1082(3) 0.4914(3) 0.0396(12) Uani 1 1 d U . .
C26 C -0.0357(3) 0.2694(2) 0.7008(2) 0.0179(8) Uani 1 1 d U . .
C27 C -0.0098(3) 0.2510(2) 0.7782(2) 0.0216(8) Uani 1 1 d U . .
H27 H 0.0522 0.2455 0.7977 0.026 Uiso 1 1 calc R . .
C28 C -0.0780(3) 0.2415(3) 0.8239(2) 0.0266(9) Uani 1 1 d U . .
H28 H -0.0619 0.2301 0.8754 0.032 Uiso 1 1 calc R . .
C29 C -0.1715(3) 0.2486(3) 0.7943(3) 0.0304(10) Uani 1 1 d U . .
H29 H -0.2186 0.2415 0.8246 0.036 Uiso 1 1 calc R . .
C30 C -0.1905(3) 0.2665(3) 0.7184(3) 0.0280(9) Uani 1 1 d U . .
C31 C -0.0360(3) 0.4769(2) 0.7145(2) 0.0157(7) Uani 1 1 d U . .
C32 C 0.0051(3) 0.4633(2) 0.7902(2) 0.0184(8) Uani 1 1 d U . .
H32 H 0.0677 0.4556 0.7999 0.022 Uiso 1 1 calc R . .
C33 C -0.0472(3) 0.4614(2) 0.8506(2) 0.0234(8) Uani 1 1 d U . .
H33 H -0.0202 0.4511 0.9005 0.028 Uiso 1 1 calc R . .
C34 C -0.1398(3) 0.4747(3) 0.8372(2) 0.0242(9) Uani 1 1 d U . .
H34 H -0.1748 0.4734 0.8780 0.029 Uiso 1 1 calc R . .
C35 C -0.1799(3) 0.4899(3) 0.7631(3) 0.0272(9) Uani 1 1 d U . .
H35 H -0.2416 0.4998 0.7545 0.033 Uiso 1 1 calc R . .
C36 C -0.1288(3) 0.4905(2) 0.7013(2) 0.0215(8) Uani 1 1 d U . .
H36 H -0.1566 0.5000 0.6513 0.026 Uiso 1 1 calc R . .
C37 C 0.2537(2) 0.3939(2) 0.8274(2) 0.0163(7) Uani 1 1 d U . .
C38 C 0.2679(3) 0.3772(2) 0.9125(2) 0.0177(7) Uani 1 1 d U . .
C39 C 0.1878(3) 0.3730(2) 0.9476(2) 0.0204(8) Uani 1 1 d U . .
H39 H 0.1301 0.3783 0.9176 0.024 Uiso 1 1 calc R . .
C40 C 0.1932(3) 0.3610(3) 1.0264(2) 0.0251(9) Uani 1 1 d U . .
H40 H 0.1394 0.3581 1.0492 0.030 Uiso 1 1 calc R . .
C41 C 0.2790(3) 0.3534(3) 1.0711(2) 0.0270(9) Uani 1 1 d U . .
H41 H 0.2834 0.3465 1.1246 0.032 Uiso 1 1 calc R . .
C42 C 0.3582(3) 0.3559(3) 1.0363(2) 0.0258(9) Uani 1 1 d U . .
H42 H 0.4152 0.3493 1.0665 0.031 Uiso 1 1 calc R . .
C43 C 0.3549(3) 0.3682(2) 0.9569(2) 0.0203(8) Uani 1 1 d U . .
C44 C 0.4426(3) 0.3698(3) 0.9221(2) 0.0216(8) Uani 1 1 d U . .
C45 C 0.4384(3) 0.3285(3) 0.8420(2) 0.0249(9) Uani 1 1 d U . .
H45 H 0.3801 0.3001 0.8091 0.030 Uiso 1 1 calc R . .
C46 C 0.5209(3) 0.3297(3) 0.8115(3) 0.0307(10) Uani 1 1 d U . .
H46 H 0.5174 0.3017 0.7582 0.037 Uiso 1 1 calc R . .
C47 C 0.6089(3) 0.3721(3) 0.8590(3) 0.0318(10) Uani 1 1 d U . .
H47 H 0.6639 0.3724 0.8380 0.038 Uiso 1 1 calc R . .
C48 C 0.6136(3) 0.4140(3) 0.9382(3) 0.0301(10) Uani 1 1 d U . .
H48 H 0.6718 0.4438 0.9703 0.036 Uiso 1 1 calc R . .
C49 C 0.5312(3) 0.4115(3) 0.9698(2) 0.0250(9) Uani 1 1 d U . .
H49 H 0.5354 0.4382 1.0236 0.030 Uiso 1 1 calc R . .
C50 C 0.0399(3) 0.3031(2) 0.2761(2) 0.0166(7) Uani 1 1 d U . .
C51 C 0.0921(3) 0.2605(2) 0.2160(2) 0.0184(8) Uani 1 1 d U . .
C52 C 0.1827(3) 0.2476(2) 0.2480(2) 0.0215(8) Uani 1 1 d U . .
H52 H 0.2125 0.2735 0.3016 0.026 Uiso 1 1 calc R . .
C53 C 0.2286(3) 0.1968(3) 0.2012(3) 0.0251(9) Uani 1 1 d U . .
H53 H 0.2879 0.1875 0.2237 0.030 Uiso 1 1 calc R . .
C54 C 0.1851(3) 0.1602(3) 0.1208(3) 0.0267(9) Uani 1 1 d U . .
H54 H 0.2145 0.1252 0.0890 0.032 Uiso 1 1 calc R . .
C55 C 0.0978(3) 0.1761(3) 0.0877(2) 0.0245(9) Uani 1 1 d U . .
H55 H 0.0704 0.1524 0.0331 0.029 Uiso 1 1 calc R . .
C56 C 0.0495(3) 0.2262(2) 0.1333(2) 0.0200(8) Uani 1 1 d U . .
C57 C -0.0408(3) 0.2416(2) 0.0889(2) 0.0200(8) Uani 1 1 d U . .
C58 C -0.0527(3) 0.3221(3) 0.0868(2) 0.0229(8) Uani 1 1 d U . .
H58 H -0.0056 0.3667 0.1173 0.027 Uiso 1 1 calc R . .
C59 C -0.1334(3) 0.3367(3) 0.0401(2) 0.0279(9) Uani 1 1 d U . .
H59 H -0.1400 0.3909 0.0389 0.033 Uiso 1 1 calc R . .
C60 C -0.2048(3) 0.2702(3) -0.0053(2) 0.0308(10) Uani 1 1 d U . .
H60 H -0.2595 0.2797 -0.0366 0.037 Uiso 1 1 calc R . .
C61 C -0.1938(3) 0.1906(3) -0.0033(3) 0.0320(10) Uani 1 1 d U . .
H61 H -0.2416 0.1461 -0.0332 0.038 Uiso 1 1 calc R . .
C62 C -0.1122(3) 0.1754(3) 0.0429(2) 0.0259(9) Uani 1 1 d U . .
H62 H -0.1053 0.1211 0.0430 0.031 Uiso 1 1 calc R . .
O1S O 0.8547(3) 0.9689(2) 0.0652(2) 0.0463(9) Uani 1 1 d U . .
O2S O 0.9499(3) 0.9274(2) 0.1605(2) 0.0491(9) Uani 1 1 d U . .
C1S C 0.7914(4) 0.8538(4) 0.1191(3) 0.0505(13) Uani 1 1 d U . .
H1S1 H 0.7305 0.8699 0.1119 0.076 Uiso 1 1 calc R . .
H1S2 H 0.8066 0.8415 0.1722 0.076 Uiso 1 1 calc R . .
H1S3 H 0.7889 0.8055 0.0779 0.076 Uiso 1 1 calc R . .
C2S C 0.8661(4) 0.9232(3) 0.1117(3) 0.0374(11) Uani 1 1 d U . .
C3S C 1.0278(4) 0.9904(3) 0.1547(3) 0.0508(14) Uani 1 1 d U . .
H3S1 H 1.0130 1.0450 0.1686 0.061 Uiso 1 1 calc R . .
H3S2 H 1.0390 0.9816 0.0995 0.061 Uiso 1 1 calc R . .
C4S C 1.1136(5) 0.9839(4) 0.2130(5) 0.086(3) Uani 1 1 d U . .
H4S1 H 1.1015 0.9923 0.2674 0.129 Uiso 1 1 calc R . .
H4S2 H 1.1668 1.0253 0.2111 0.129 Uiso 1 1 calc R . .
H4S3 H 1.1279 0.9298 0.1984 0.129 Uiso 1 1 calc R . .
O3S O 0.4533(3) 0.9693(3) 0.0984(2) 0.0626(11) Uani 1 1 d U . .
O4S O 0.3864(4) 1.0573(3) 0.1743(3) 0.0877(17) Uani 1 1 d U . .
C5S C 0.3755(4) 1.0574(4) 0.0325(4) 0.0510(13) Uani 1 1 d U . .
H5S1 H 0.3117 1.0289 0.0062 0.076 Uiso 1 1 calc R . .
H5S2 H 0.4182 1.0448 -0.0030 0.076 Uiso 1 1 calc R . .
H5S3 H 0.3780 1.1161 0.0444 0.076 Uiso 1 1 calc R . .
C6S C 0.4043(4) 1.0302(4) 0.1095(4) 0.0569(15) Uani 1 1 d U . .
C7S C 0.4924(6) 0.9331(6) 0.1700(5) 0.097(3) Uani 1 1 d U . .
H7S1 H 0.5498 0.9133 0.1615 0.116 Uiso 1 1 calc R . .
H7S2 H 0.5081 0.9753 0.2202 0.116 Uiso 1 1 calc R . .
C8S C 0.4239(7) 0.8689(6) 0.1753(6) 0.114(3) Uani 1 1 d U . .
H8S1 H 0.3661 0.8883 0.1802 0.172 Uiso 1 1 calc R . .
H8S2 H 0.4454 0.8476 0.2224 0.172 Uiso 1 1 calc R . .
H8S3 H 0.4121 0.8257 0.1270 0.172 Uiso 1 1 calc R . .
C1T C 0.4821(6) 0.9534(6) 0.6027(6) 0.033(2) Uani 0.50 1 d PU A 1
H1T1 H 0.4672 1.0038 0.6295 0.050 Uiso 0.50 1 calc PR A 1
H1T2 H 0.5269 0.9661 0.5692 0.050 Uiso 0.50 1 calc PR A 1
H1T3 H 0.5096 0.9259 0.6430 0.050 Uiso 0.50 1 calc PR A 1
C2T C 0.3867(7) 0.8939(6) 0.5467(6) 0.039(2) Uani 0.50 1 d PU A 1
C3T C 0.3957(8) 0.9361(7) 0.4077(6) 0.043(2) Uani 0.50 1 d PU A 1
H3T1 H 0.4635 0.9435 0.4084 0.051 Uiso 0.50 1 calc PR A 1
H3T2 H 0.3659 0.8790 0.3816 0.051 Uiso 0.50 1 calc PR A 1
C4T C 0.3591(8) 0.9852(7) 0.3688(6) 0.036(2) Uani 0.50 1 d PU A 1
H4T1 H 0.3689 0.9743 0.3138 0.054 Uiso 0.50 1 calc PR A 1
H4T2 H 0.3888 1.0414 0.3953 0.054 Uiso 0.50 1 calc PR A 1
H4T3 H 0.2919 0.9769 0.3679 0.054 Uiso 0.50 1 calc PR A 1
O1T O 0.3947(4) 0.8287(3) 0.5129(3) 0.0218(11) Uani 0.50 1 d PU A 1
O2T O 0.3796(5) 0.9557(4) 0.4918(4) 0.0441(16) Uani 0.50 1 d PU A 1
O3T O 0.3357(7) 0.9207(5) 0.6004(6) 0.069(3) Uani 0.50 1 d PU B 2
O4T O 0.5901(11) 0.9610(12) 0.6050(13) 0.173(9) Uani 0.50 1 d PU C 2
H16 H 0.211(4) 0.471(8) 0.510(7) 0.208 Uiso 1 1 d D . .
H1 H 0.151(9) 0.523(4) 0.523(6) 0.208 Uiso 1 1 d D . .
H5 H -0.243(9) 0.332(8) 0.464(4) 0.208 Uiso 1 1 d D . .
H6 H -0.282(6) 0.272(5) 0.511(8) 0.208 Uiso 1 1 d D . .

loop_
_atom_site_aniso_label
_atom_site_aniso_U_11
_atom_site_aniso_U_22
_atom_site_aniso_U_33
_atom_site_aniso_U_23
_atom_site_aniso_U_13
_atom_site_aniso_U_12
Co1 0.0150(2) 0.0181(3) 0.0098(2) 0.00280(19) 0.00120(18) 0.00057(19)
Co2 0.0134(2) 0.0211(3) 0.0115(2) 0.00529(19) 0.00190(18) 0.00003(19)
Co3 0.0186(2) 0.0189(3) 0.0102(2) 0.00387(19) 0.00228(18) 0.00445(19)
Co4 0.0154(2) 0.0174(3) 0.0092(2) 0.00284(18) 0.00134(18) 0.00259(19)
Co5 0.0188(2) 0.0195(3) 0.0119(2) 0.00439(19) -0.00052(19) -0.0030(2)
Cl1 0.0413(6) 0.0221(5) 0.0416(7) 0.0031(5) -0.0020(5) -0.0033(5)
Cl2 0.0185(4) 0.0401(6) 0.0254(5) 0.0172(4) 0.0020(4) 0.0053(4)
Cl3 0.0463(8) 0.247(3) 0.0644(11) 0.1113(15) 0.0365(8) 0.0643(13)
Cl4 0.0788(9) 0.0368(6) 0.0188(5) 0.0074(5) -0.0010(5) 0.0327(6)
Cl5 0.1338(14) 0.0189(6) 0.0168(5) 0.0074(4) -0.0018(7) -0.0021(7)
Cl6 0.0187(5) 0.0955(11) 0.0339(6) 0.0324(7) 0.0065(4) 0.0014(6)
P1 0.0123(4) 0.0162(5) 0.0088(4) 0.0024(3) 0.0015(3) 0.0014(3)
O1 0.0175(12) 0.0192(13) 0.0117(12) 0.0036(10) -0.0006(10) -0.0009(10)
O2 0.0138(12) 0.0318(15) 0.0161(13) 0.0090(11) 0.0026(10) 0.0014(11)
O3 0.0186(13) 0.0275(15) 0.0150(13) 0.0044(11) 0.0066(10) 0.0059(11)
O4 0.0238(13) 0.0222(14) 0.0120(13) 0.0046(10) 0.0029(10) 0.0084(11)
O5 0.0205(13) 0.0160(13) 0.0133(13) 0.0030(10) 0.0003(10) -0.0002(10)
O6 0.0210(13) 0.0242(14) 0.0123(13) 0.0054(11) 0.0020(10) 0.0013(11)
O7 0.0155(12) 0.0180(13) 0.0104(12) 0.0029(10) 0.0027(9) 0.0009(10)
O8 0.0149(12) 0.0160(13) 0.0119(12) 0.0029(10) 0.0011(9) 0.0004(10)
O9 0.0195(13) 0.0244(14) 0.0128(13) 0.0063(11) 0.0019(10) 0.0032(11)
O10 0.0188(13) 0.0243(14) 0.0128(13) 0.0064(11) 0.0015(10) 0.0009(11)
O11 0.0220(13) 0.0221(14) 0.0133(13) 0.0032(10) 0.0030(10) 0.0055(11)
O12 0.0191(13) 0.0239(14) 0.0126(12) 0.0012(10) 0.0026(10) 0.0043(11)
O13 0.0171(13) 0.0239(14) 0.0145(13) 0.0050(11) 0.0034(10) 0.0026(11)
O14 0.0134(12) 0.0174(13) 0.0110(12) 0.0034(10) 0.0006(9) 0.0011(10)
O15 0.0176(14) 0.056(2) 0.0216(15) 0.0207(14) -0.0003(12) -0.0022(13)
N1 0.0228(16) 0.0214(17) 0.0147(16) -0.0003(13) 0.0017(13) -0.0017(13)
N2 0.0145(15) 0.0285(18) 0.0137(15) 0.0087(13) 0.0023(12) -0.0010(13)
N3 0.0191(17) 0.068(3) 0.0242(19) 0.0232(18) 0.0090(14) 0.0158(17)
N4 0.0334(18) 0.0229(17) 0.0134(16) 0.0031(13) 0.0016(13) 0.0108(14)
N5 0.043(2) 0.0166(17) 0.0142(16) 0.0034(13) -0.0017(14) -0.0033(15)
N6 0.0223(16) 0.0210(17) 0.0139(15) 0.0047(13) 0.0016(12) -0.0038(13)
C1 0.0198(18) 0.024(2) 0.0126(18) 0.0025(15) 0.0029(14) 0.0000(15)
C2 0.024(2) 0.032(2) 0.0144(19) 0.0057(16) 0.0000(15) 0.0021(17)
C3 0.023(2) 0.043(3) 0.018(2) 0.0019(18) -0.0023(16) -0.0004(18)
C4 0.028(2) 0.032(2) 0.022(2) -0.0038(18) -0.0006(17) -0.0069(18)
C5 0.027(2) 0.021(2) 0.021(2) 0.0008(16) 0.0029(16) -0.0044(16)
C6 0.0152(17) 0.032(2) 0.0166(19) 0.0096(16) 0.0017(14) 0.0007(15)
C7 0.023(2) 0.042(3) 0.039(3) 0.029(2) -0.0035(18) -0.0026(18)
C8 0.022(2) 0.052(3) 0.057(3) 0.037(3) -0.006(2) -0.011(2)
C9 0.0151(19) 0.054(3) 0.040(3) 0.029(2) -0.0066(17) -0.0058(19)
C10 0.0184(18) 0.037(2) 0.022(2) 0.0156(17) 0.0028(15) 0.0014(17)
C11 0.0199(19) 0.046(3) 0.0154(19) 0.0067(17) 0.0040(15) 0.0110(18)
C12 0.037(3) 0.074(4) 0.026(2) 0.014(2) 0.0090(19) 0.034(2)
C13 0.062(4) 0.132(6) 0.038(3) 0.028(3) 0.025(3) 0.066(4)
C14 0.061(4) 0.170(7) 0.043(3) 0.045(4) 0.036(3) 0.068(4)
C15 0.038(3) 0.127(5) 0.034(3) 0.047(3) 0.019(2) 0.038(3)
C16 0.0245(19) 0.0209(19) 0.0166(18) 0.0046(15) 0.0033(15) 0.0053(15)
C17 0.038(2) 0.024(2) 0.0124(18) 0.0028(15) 0.0024(16) 0.0093(17)
C18 0.055(3) 0.029(2) 0.017(2) 0.0016(17) 0.0063(19) 0.018(2)
C19 0.058(3) 0.028(2) 0.024(2) 0.0047(18) 0.005(2) 0.025(2)
C20 0.047(3) 0.023(2) 0.018(2) 0.0066(16) -0.0012(18) 0.0132(19)
C21 0.0246(19) 0.021(2) 0.0148(18) 0.0040(15) -0.0021(15) -0.0020(15)
C22 0.036(2) 0.022(2) 0.0161(19) 0.0024(16) 0.0006(16) 0.0000(17)
C23 0.058(3) 0.022(2) 0.021(2) -0.0015(17) 0.000(2) 0.004(2)
C24 0.074(3) 0.018(2) 0.029(2) 0.0057(18) -0.006(2) 0.002(2)
C25 0.069(3) 0.022(2) 0.018(2) 0.0072(17) -0.006(2) -0.003(2)
C26 0.0216(18) 0.0143(18) 0.0146(18) 0.0025(14) 0.0010(14) -0.0014(14)
C27 0.026(2) 0.0197(19) 0.0167(19) 0.0064(15) -0.0004(15) -0.0006(15)
C28 0.035(2) 0.027(2) 0.0149(19) 0.0066(16) 0.0026(16) -0.0023(17)
C29 0.029(2) 0.039(2) 0.022(2) 0.0117(18) 0.0076(17) -0.0046(18)
C30 0.022(2) 0.036(2) 0.023(2) 0.0095(18) 0.0024(16) -0.0024(17)
C31 0.0177(17) 0.0150(18) 0.0136(17) 0.0026(14) 0.0050(14) 0.0000(14)
C32 0.0200(18) 0.0202(19) 0.0138(18) 0.0033(14) 0.0023(14) 0.0026(15)
C33 0.030(2) 0.025(2) 0.0154(19) 0.0053(15) 0.0060(16) 0.0050(17)
C34 0.030(2) 0.029(2) 0.0177(19) 0.0078(16) 0.0140(16) 0.0041(17)
C35 0.023(2) 0.037(2) 0.027(2) 0.0114(18) 0.0119(17) 0.0096(17)
C36 0.0205(18) 0.029(2) 0.0175(19) 0.0099(16) 0.0047(15) 0.0048(16)
C37 0.0118(16) 0.024(2) 0.0144(18) 0.0052(15) 0.0040(13) 0.0057(14)
C38 0.0183(18) 0.0217(19) 0.0124(17) 0.0048(14) 0.0032(14) 0.0010(15)
C39 0.0188(18) 0.024(2) 0.0175(19) 0.0059(15) 0.0021(14) 0.0022(15)
C40 0.024(2) 0.033(2) 0.021(2) 0.0091(17) 0.0089(16) 0.0030(17)
C41 0.030(2) 0.039(2) 0.0123(19) 0.0109(17) 0.0041(16) 0.0019(18)
C42 0.0221(19) 0.037(2) 0.0173(19) 0.0097(17) -0.0015(15) 0.0057(17)
C43 0.0202(18) 0.024(2) 0.0167(19) 0.0066(15) 0.0027(15) 0.0022(15)
C44 0.0209(19) 0.027(2) 0.020(2) 0.0113(16) 0.0041(15) 0.0085(16)
C45 0.0207(19) 0.036(2) 0.019(2) 0.0106(17) 0.0025(15) 0.0076(17)
C46 0.028(2) 0.049(3) 0.021(2) 0.0126(19) 0.0070(17) 0.017(2)
C47 0.021(2) 0.050(3) 0.033(2) 0.020(2) 0.0104(17) 0.0145(19)
C48 0.0201(19) 0.043(3) 0.029(2) 0.0165(19) 0.0006(16) 0.0063(18)
C49 0.0223(19) 0.035(2) 0.020(2) 0.0115(17) 0.0010(15) 0.0077(17)
C50 0.0240(19) 0.0144(18) 0.0123(17) 0.0043(14) 0.0052(14) 0.0032(14)
C51 0.0235(19) 0.0156(18) 0.0167(18) 0.0031(14) 0.0066(15) 0.0034(15)
C52 0.0225(19) 0.023(2) 0.0173(19) 0.0042(15) 0.0029(15) 0.0029(15)
C53 0.0219(19) 0.027(2) 0.027(2) 0.0053(17) 0.0061(16) 0.0055(16)
C54 0.027(2) 0.026(2) 0.027(2) -0.0007(17) 0.0127(17) 0.0070(17)
C55 0.029(2) 0.026(2) 0.0166(19) 0.0004(16) 0.0058(16) 0.0042(17)
C56 0.0232(19) 0.0200(19) 0.0167(18) 0.0032(15) 0.0062(15) 0.0027(15)
C57 0.0225(19) 0.027(2) 0.0119(17) 0.0040(15) 0.0071(14) 0.0042(16)
C58 0.026(2) 0.028(2) 0.0170(19) 0.0055(16) 0.0093(15) 0.0065(16)
C59 0.036(2) 0.035(2) 0.018(2) 0.0104(17) 0.0100(17) 0.0135(19)
C60 0.031(2) 0.051(3) 0.015(2) 0.0122(19) 0.0046(16) 0.014(2)
C61 0.030(2) 0.043(3) 0.018(2) 0.0002(18) 0.0030(17) 0.0000(19)
C62 0.031(2) 0.028(2) 0.0176(19) 0.0012(16) 0.0058(16) 0.0051(17)
O1S 0.058(2) 0.038(2) 0.046(2) 0.0146(16) 0.0067(17) 0.0142(17)
O2S 0.063(2) 0.039(2) 0.039(2) 0.0176(16) -0.0059(17) -0.0027(17)
C1S 0.057(3) 0.053(3) 0.043(3) 0.017(3) 0.009(3) 0.008(3)
C2S 0.056(3) 0.032(2) 0.026(2) 0.0027(19) 0.010(2) 0.015(2)
C3S 0.065(3) 0.039(3) 0.041(3) 0.016(2) -0.003(2) -0.005(2)
C4S 0.088(5) 0.054(4) 0.089(5) 0.041(4) -0.043(4) -0.027(4)
O3S 0.076(3) 0.070(3) 0.040(2) 0.0054(19) 0.008(2) 0.020(2)
O4S 0.130(5) 0.062(3) 0.068(3) -0.013(2) 0.055(3) 0.005(3)
C5S 0.031(3) 0.047(3) 0.068(4) -0.005(3) 0.011(2) 0.005(2)
C6S 0.055(3) 0.055(3) 0.050(3) -0.011(3) 0.021(3) -0.005(3)
C7S 0.103(5) 0.114(6) 0.054(4) 0.032(4) 0.001(4) -0.030(4)
C8S 0.116(7) 0.096(7) 0.099(7) 0.007(5) -0.013(6) -0.018(5)
C1T 0.015(4) 0.032(5) 0.047(5) -0.014(4) 0.018(3) 0.003(3)
C2T 0.040(2) 0.037(2) 0.039(2) 0.0081(11) 0.0119(11) 0.0061(11)
C3T 0.048(5) 0.039(5) 0.043(5) 0.006(4) 0.022(4) 0.004(4)
C4T 0.042(6) 0.050(6) 0.018(4) -0.004(4) 0.007(4) 0.025(5)
O1T 0.0257(14) 0.0203(14) 0.0209(14) 0.0054(9) 0.0086(9) 0.0040(9)
O2T 0.055(4) 0.038(3) 0.037(3) 0.006(3) 0.007(3) 0.011(3)
O3T 0.090(6) 0.032(4) 0.113(8) 0.037(5) 0.066(6) 0.021(4)
O4T 0.122(12) 0.244(19) 0.29(2) 0.192(17) 0.172(14) 0.151(13)

loop_
_atom_type_symbol
_atom_type_description
_atom_type_scat_dispersion_real
_atom_type_scat_dispersion_imag
_atom_type_scat_source
C C 0.0033 0.0016 'International Tables Vol C Tables 4.2.6.8 and 6.1.1.4'
H H 0.0000 0.0000 'International Tables Vol C Tables 4.2.6.8 and 6.1.1.4'
N N 0.0061 0.0033 'International Tables Vol C Tables 4.2.6.8 and 6.1.1.4'
O O 0.0106 0.0060 'International Tables Vol C Tables 4.2.6.8 and 6.1.1.4'
P P 0.1023 0.0942 'International Tables Vol C Tables 4.2.6.8 and 6.1.1.4'
Cl Cl 0.1484 0.1585 'International Tables Vol C Tables 4.2.6.8 and 6.1.1.4'
Co Co 0.3494 0.9721 'International Tables Vol C Tables 4.2.6.8 and 6.1.1.4'

loop_
_geom_angle_atom_site_label_1
_geom_angle_atom_site_label_2
_geom_angle_atom_site_label_3
_geom_angle
_geom_angle_site_symmetry_1
_geom_angle_site_symmetry_3
O12 Co1 O1 97.51(10) . .
O12 Co1 O2 176.25(11) . .
O1 Co1 O2 83.09(10) . .
O12 Co1 O5 91.24(10) . 2_566
O1 Co1 O5 171.23(10) . 2_566
O2 Co1 O5 88.21(10) . 2_566
O12 Co1 O14 93.61(10) . .
O1 Co1 O14 98.79(10) . .
O2 Co1 O14 89.95(10) . .
O5 Co1 O14 80.01(9) 2_566 .
O12 Co1 N1 86.83(11) . .
O1 Co1 N1 61.76(11) . .
O2 Co1 N1 90.21(11) . .
O5 Co1 N1 119.61(11) 2_566 .
O14 Co1 N1 160.37(11) . .
O10 Co2 O8 101.29(10) . .
O10 Co2 O3 90.74(11) . .
O8 Co2 O3 81.23(10) . .
O10 Co2 N2 115.40(11) . .
O8 Co2 N2 143.31(11) . .
O3 Co2 N2 98.00(12) . .
O10 Co2 O1 92.94(10) . .
O8 Co2 O1 88.16(10) . .
O3 Co2 O1 169.27(10) . .
N2 Co2 O1 89.53(12) . .
O9 Co3 O6 94.34(10) . .
O9 Co3 O3 89.94(10) . .
O6 Co3 O3 169.57(11) . .
O9 Co3 O8 93.95(10) . .
O6 Co3 O8 91.25(10) . .
O3 Co3 O8 78.95(10) . .
O9 Co3 N4 109.81(12) . .
O6 Co3 N4 95.96(12) . .
O3 Co3 N4 91.52(12) . .
O8 Co3 N4 154.47(11) . .
O9 Co3 O4 171.68(10) . .
O6 Co3 O4 84.38(10) . .
O3 Co3 O4 92.72(10) . .
O8 Co3 O4 94.29(10) . .
N4 Co3 O4 62.26(11) . .
O11 Co4 O13 92.21(10) . .
O11 Co4 O4 93.03(10) . .
O13 Co4 O4 91.46(11) . .
O11 Co4 O14 92.24(10) . 2_566
O13 Co4 O14 94.44(10) . 2_566
O4 Co4 O14 171.93(10) . 2_566
O11 Co4 O5 91.61(10) . .
O13 Co4 O5 172.95(10) . .
O4 Co4 O5 94.25(10) . .
O14 Co4 O5 79.49(9) 2_566 .
O11 Co4 O7 172.91(10) . .
O13 Co4 O7 94.44(10) . .
O4 Co4 O7 84.36(10) . .
O14 Co4 O7 89.70(9) 2_566 .
O5 Co4 O7 82.04(9) . .
O15 Co5 O7 99.85(12) . .
O15 Co5 N6 100.05(12) . .
O7 Co5 N6 116.39(11) . .
O15 Co5 N5 102.64(14) . .
O7 Co5 N5 122.96(12) . .
N6 Co5 N5 110.19(13) . .
O15 Co5 O6 161.13(11) . .
O7 Co5 O6 87.27(10) . .
N6 Co5 O6 61.29(11) . .
N5 Co5 O6 87.65(12) . .
O8 P1 O14 110.51(14) . .
O8 P1 O7 111.03(14) . .
O14 P1 O7 109.46(14) . .
O8 P1 C31 106.07(16) . .
O14 P1 C31 110.70(15) . .
O7 P1 C31 109.03(15) . .
C1 O1 Co2 121.2(2) . .
C1 O1 Co1 96.3(2) . .
Co2 O1 Co1 110.03(11) . .
C6 O2 Co1 123.8(2) . .
C11 O3 Co2 130.6(3) . .
C11 O3 Co3 127.7(3) . .
Co2 O3 Co3 94.51(10) . .
C16 O4 Co4 140.4(2) . .
C16 O4 Co3 91.8(2) . .
Co4 O4 Co3 127.62(12) . .
C21 O5 Co1 128.1(2) . 2_566
C21 O5 Co4 120.6(2) . .
Co1 O5 Co4 94.43(10) 2_566 .
C26 O6 Co3 137.7(2) . .
C26 O6 Co5 90.9(2) . .
Co3 O6 Co5 122.46(12) . .
P1 O7 Co5 126.40(14) . .
P1 O7 Co4 121.04(13) . .
Co5 O7 Co4 101.38(10) . .
P1 O8 Co2 138.14(15) . .
P1 O8 Co3 125.74(14) . .
Co2 O8 Co3 94.34(10) . .
C37 O9 Co3 130.4(2) . .
C37 O10 Co2 124.6(2) . .
C50 O11 Co4 129.0(2) . .
C50 O12 Co1 130.3(2) 2_566 .
Co4 O13 H16 124(9) . .
Co4 O13 H1 124(8) . .
H16 O13 H1 98(10) . .
P1 O14 Co4 132.61(14) . 2_566
P1 O14 Co1 124.06(14) . .
Co4 O14 Co1 96.22(10) 2_566 .
Co5 O15 H5 119(8) . .
Co5 O15 H6 114(8) . .
H5 O15 H6 113(10) . .
C5 N1 C1 117.3(3) . .
C5 N1 Co1 154.3(3) . .
C1 N1 Co1 88.0(2) . .
C10 N2 C6 118.6(3) . .
C10 N2 Co2 127.3(3) . .
C6 N2 Co2 111.4(2) . .
C15 N3 C11 116.9(4) . .
C20 N4 C16 119.0(3) . .
C20 N4 Co3 147.6(3) . .
C16 N4 Co3 92.5(2) . .
C25 N5 C21 117.7(4) . .
C25 N5 Co5 138.0(3) . .
C21 N5 Co5 104.3(3) . .
C30 N6 C26 118.7(3) . .
C30 N6 Co5 145.5(3) . .
C26 N6 Co5 95.8(2) . .
O1 C1 N1 113.5(3) . .
O1 C1 C2 124.3(4) . .
N1 C1 C2 122.2(4) . .
C3 C2 C1 118.4(4) . .
C3 C2 H2 120.8 . .
C1 C2 H2 120.8 . .
C2 C3 C4 120.1(4) . .
C2 C3 H3 120.0 . .
C4 C3 H3 120.0 . .
C5 C4 C3 117.3(4) . .
C5 C4 H4 121.3 . .
C3 C4 H4 121.3 . .
N1 C5 C4 124.6(4) . .
N1 C5 Cl1 116.4(3) . .
C4 C5 Cl1 119.0(3) . .
O2 C6 N2 117.0(3) . .
O2 C6 C7 122.6(4) . .
N2 C6 C7 120.4(3) . .
C8 C7 C6 119.2(4) . .
C8 C7 H7 120.4 . .
C6 C7 H7 120.4 . .
C7 C8 C9 120.4(4) . .
C7 C8 H8 119.8 . .
C9 C8 H8 119.8 . .
C10 C9 C8 116.9(4) . .
C10 C9 H9 121.6 . .
C8 C9 H9 121.6 . .
N2 C10 C9 124.3(4) . .
N2 C10 Cl2 115.6(3) . .
C9 C10 Cl2 120.1(3) . .
O3 C11 N3 117.9(4) . .
O3 C11 C12 120.9(4) . .
N3 C11 C12 121.2(4) . .
C13 C12 C11 120.0(5) . .
C13 C12 H12 120.0 . .
C11 C12 H12 120.0 . .
C12 C13 C14 119.2(5) . .
C12 C13 H13 120.4 . .
C14 C13 H13 120.4 . .
C15 C14 C13 116.9(5) . .
C15 C14 H14 121.6 . .
C13 C14 H14 121.6 . .
N3 C15 C14 125.8(5) . .
N3 C15 Cl3 114.7(4) . .
C14 C15 Cl3 119.4(4) . .
O4 C16 N4 113.2(3) . .
O4 C16 C17 126.4(4) . .
N4 C16 C17 120.3(4) . .
C18 C17 C16 118.4(4) . .
C18 C17 H17 120.8 . .
C16 C17 H17 120.8 . .
C17 C18 C19 121.5(4) . .
C17 C18 H18 119.2 . .
C19 C18 H18 119.2 . .
C20 C19 C18 115.8(4) . .
C20 C19 H19 122.1 . .
C18 C19 H19 122.1 . .
N4 C20 C19 124.9(4) . .
N4 C20 Cl4 115.5(3) . .
C19 C20 Cl4 119.6(3) . .
O5 C21 N5 113.6(3) . .
O5 C21 C22 125.3(4) . .
N5 C21 C22 121.0(4) . .
C23 C22 C21 118.9(4) . .
C23 C22 H22 120.6 . .
C21 C22 H22 120.6 . .
C22 C23 C24 120.5(4) . .
C22 C23 H23 119.7 . .
C24 C23 H23 119.7 . .
C25 C24 C23 116.7(4) . .
C25 C24 H24 121.7 . .
C23 C24 H24 121.7 . .
N5 C25 C24 125.2(4) . .
N5 C25 Cl5 115.6(3) . .
C24 C25 Cl5 119.1(4) . .
O6 C26 N6 111.9(3) . .
O6 C26 C27 127.2(4) . .
N6 C26 C27 120.8(3) . .
C28 C27 C26 118.4(4) . .
C28 C27 H27 120.8 . .
C26 C27 H27 120.8 . .
C27 C28 C29 121.0(4) . .
C27 C28 H28 119.5 . .
C29 C28 H28 119.5 . .
C30 C29 C28 116.7(4) . .
C30 C29 H29 121.6 . .
C28 C29 H29 121.6 . .
N6 C30 C29 124.4(4) . .
N6 C30 Cl6 115.8(3) . .
C29 C30 Cl6 119.8(3) . .
C36 C31 C32 119.5(3) . .
C36 C31 P1 121.4(3) . .
C32 C31 P1 119.1(3) . .
C33 C32 C31 120.0(4) . .
C33 C32 H32 120.0 . .
C31 C32 H32 120.0 . .
C32 C33 C34 120.3(4) . .
C32 C33 H33 119.8 . .
C34 C33 H33 119.8 . .
C35 C34 C33 119.8(4) . .
C35 C34 H34 120.1 . .
C33 C34 H34 120.1 . .
C34 C35 C36 120.5(4) . .
C34 C35 H35 119.7 . .
C36 C35 H35 119.7 . .
C35 C36 C31 119.8(4) . .
C35 C36 H36 120.1 . .
C31 C36 H36 120.1 . .
O9 C37 O10 127.0(3) . .
O9 C37 C38 115.6(3) . .
O10 C37 C38 117.3(3) . .
C39 C38 C43 120.0(3) . .
C39 C38 C37 115.7(3) . .
C43 C38 C37 124.3(3) . .
C40 C39 C38 120.8(4) . .
C40 C39 H39 119.6 . .
C38 C39 H39 119.6 . .
C41 C40 C39 119.7(4) . .
C41 C40 H40 120.1 . .
C39 C40 H40 120.1 . .
C42 C41 C40 119.9(4) . .
C42 C41 H41 120.1 . .
C40 C41 H41 120.1 . .
C41 C42 C43 121.6(4) . .
C41 C42 H42 119.2 . .
C43 C42 H42 119.2 . .
C42 C43 C38 118.0(3) . .
C42 C43 C44 119.3(3) . .
C38 C43 C44 122.7(3) . .
C49 C44 C45 118.4(4) . .
C49 C44 C43 120.4(4) . .
C45 C44 C43 121.2(4) . .
C46 C45 C44 120.2(4) . .
C46 C45 H45 119.9 . .
C44 C45 H45 119.9 . .
C45 C46 C47 121.1(4) . .
C45 C46 H46 119.4 . .
C47 C46 H46 119.4 . .
C48 C47 C46 119.1(4) . .
C48 C47 H47 120.4 . .
C46 C47 H47 120.4 . .
C47 C48 C49 120.0(4) . .
C47 C48 H48 120.0 . .
C49 C48 H48 120.0 . .
C48 C49 C44 121.2(4) . .
C48 C49 H49 119.4 . .
C44 C49 H49 119.4 . .
O12 C50 O11 126.0(3) 2_566 .
O12 C50 C51 116.9(3) 2_566 .
O11 C50 C51 116.9(3) . .
C52 C51 C56 119.5(3) . .
C52 C51 C50 117.0(3) . .
C56 C51 C50 123.0(3) . .
C53 C52 C51 121.2(4) . .
C53 C52 H52 119.4 . .
C51 C52 H52 119.4 . .
C54 C53 C52 119.2(4) . .
C54 C53 H53 120.4 . .
C52 C53 H53 120.4 . .
C55 C54 C53 119.8(4) . .
C55 C54 H54 120.1 . .
C53 C54 H54 120.1 . .
C54 C55 C56 122.4(4) . .
C54 C55 H55 118.8 . .
C56 C55 H55 118.8 . .
C55 C56 C51 117.7(4) . .
C55 C56 C57 116.6(3) . .
C51 C56 C57 125.6(3) . .
C58 C57 C62 118.7(4) . .
C58 C57 C56 120.7(4) . .
C62 C57 C56 120.3(4) . .
C59 C58 C57 121.1(4) . .
C59 C58 H58 119.5 . .
C57 C58 H58 119.5 . .
C58 C59 C60 119.9(4) . .
C58 C59 H59 120.1 . .
C60 C59 H59 120.1 . .
C61 C60 C59 119.4(4) . .
C61 C60 H60 120.3 . .
C59 C60 H60 120.3 . .
C60 C61 C62 121.0(4) . .
C60 C61 H61 119.5 . .
C62 C61 H61 119.5 . .
C61 C62 C57 119.9(4) . .
C61 C62 H62 120.0 . .
C57 C62 H62 120.0 . .
C2S O2S C3S 116.1(4) . .
C2S C1S H1S1 109.5 . .
C2S C1S H1S2 109.5 . .
H1S1 C1S H1S2 109.5 . .
C2S C1S H1S3 109.5 . .
H1S1 C1S H1S3 109.5 . .
H1S2 C1S H1S3 109.5 . .
O1S C2S O2S 122.7(5) . .
O1S C2S C1S 125.0(5) . .
O2S C2S C1S 112.2(4) . .
O2S C3S C4S 107.3(4) . .
O2S C3S H3S1 110.3 . .
C4S C3S H3S1 110.3 . .
O2S C3S H3S2 110.3 . .
C4S C3S H3S2 110.3 . .
H3S1 C3S H3S2 108.5 . .
C3S C4S H4S1 109.5 . .
C3S C4S H4S2 109.5 . .
H4S1 C4S H4S2 109.5 . .
C3S C4S H4S3 109.5 . .
H4S1 C4S H4S3 109.5 . .
H4S2 C4S H4S3 109.5 . .
C6S O3S C7S 120.4(6) . .
C6S C5S H5S1 109.5 . .
C6S C5S H5S2 109.5 . .
H5S1 C5S H5S2 109.5 . .
C6S C5S H5S3 109.5 . .
H5S1 C5S H5S3 109.5 . .
H5S2 C5S H5S3 109.5 . .
O4S C6S O3S 122.9(7) . .
O4S C6S C5S 125.8(7) . .
O3S C6S C5S 111.2(5) . .
C8S C7S O3S 108.1(7) . .
C8S C7S H7S1 110.1 . .
O3S C7S H7S1 110.1 . .
C8S C7S H7S2 110.1 . .
O3S C7S H7S2 110.1 . .
H7S1 C7S H7S2 108.4 . .
C7S C8S H8S1 109.5 . .
C7S C8S H8S2 109.5 . .
H8S1 C8S H8S2 109.5 . .
C7S C8S H8S3 109.5 . .
H8S1 C8S H8S3 109.5 . .
H8S2 C8S H8S3 109.5 . .
C2T C1T H1T1 109.5 . .
C2T C1T H1T2 109.5 . .
H1T1 C1T H1T2 109.5 . .
C2T C1T H1T3 109.5 . .
H1T1 C1T H1T3 109.5 . .
H1T2 C1T H1T3 109.5 . .
O1T C2T O2T 113.5(8) . .
O1T C2T C1T 116.3(8) . .
O2T C2T C1T 89.8(7) . .
C4T C3T O2T 107.5(9) . .
C4T C3T H3T1 110.2 . .
O2T C3T H3T1 110.2 . .
C4T C3T H3T2 110.2 . .
O2T C3T H3T2 110.2 . .
H3T1 C3T H3T2 108.5 . .
C3T C4T H4T1 109.5 . .
C3T C4T H4T2 109.5 . .
H4T1 C4T H4T2 109.5 . .
C3T C4T H4T3 109.5 . .
H4T1 C4T H4T3 109.5 . .
H4T2 C4T H4T3 109.5 . .
C3T O2T C2T 121.0(7) . .

loop_
_geom_bond_atom_site_label_1
_geom_bond_atom_site_label_2
_geom_bond_distance
_geom_bond_site_symmetry_2
Co1 O12 2.009(3) .
Co1 O1 2.087(3) .
Co1 O2 2.094(3) .
Co1 O5 2.117(3) 2_566
Co1 O14 2.123(2) .
Co1 N1 2.254(3) .
Co2 O10 2.019(3) .
Co2 O8 2.024(2) .
Co2 O3 2.063(3) .
Co2 N2 2.069(3) .
Co2 O1 2.075(3) .
Co3 O9 2.034(3) .
Co3 O6 2.039(3) .
Co3 O3 2.070(3) .
Co3 O8 2.114(3) .
Co3 N4 2.116(3) .
Co3 O4 2.171(3) .
Co4 O11 2.048(3) .
Co4 O13 2.059(3) .
Co4 O4 2.066(3) .
Co4 O14 2.098(2) 2_566
Co4 O5 2.164(2) .
Co4 O7 2.210(2) .
Co5 O15 2.017(3) .
Co5 O7 2.032(2) .
Co5 N6 2.074(3) .
Co5 N5 2.080(3) .
Co5 O6 2.227(3) .
Cl1 C5 1.742(4) .
Cl2 C10 1.734(4) .
Cl3 C15 1.754(6) .
Cl4 C20 1.747(4) .
Cl5 C25 1.743(5) .
Cl6 C30 1.742(4) .
P1 O8 1.526(3) .
P1 O14 1.531(3) .
P1 O7 1.543(2) .
P1 C31 1.803(4) .
O1 C1 1.317(4) .
O2 C6 1.313(4) .
O3 C11 1.314(5) .
O4 C16 1.297(5) .
O5 C21 1.314(5) .
O5 Co1 2.117(3) 2_566
O6 C26 1.291(4) .
O9 C37 1.256(4) .
O10 C37 1.257(5) .
O11 C50 1.266(4) .
O12 C50 1.258(4) 2_566
O13 H16 0.887(10) .
O13 H1 0.888(10) .
O14 Co4 2.098(2) 2_566
O15 H5 0.888(10) .
O15 H6 0.892(10) .
N1 C5 1.329(5) .
N1 C1 1.352(5) .
N2 C10 1.341(5) .
N2 C6 1.352(5) .
N3 C15 1.331(6) .
N3 C11 1.346(6) .
N4 C20 1.321(5) .
N4 C16 1.357(5) .
N5 C25 1.337(6) .
N5 C21 1.357(5) .
N6 C30 1.331(5) .
N6 C26 1.359(5) .
C1 C2 1.396(5) .
C2 C3 1.369(6) .
C2 H2 0.9300 .
C3 C4 1.389(7) .
C3 H3 0.9300 .
C4 C5 1.371(6) .
C4 H4 0.9300 .
C6 C7 1.407(6) .
C7 C8 1.372(6) .
C7 H7 0.9300 .
C8 C9 1.390(7) .
C8 H8 0.9300 .
C9 C10 1.372(6) .
C9 H9 0.9300 .
C11 C12 1.393(6) .
C12 C13 1.367(7) .
C12 H12 0.9300 .
C13 C14 1.386(9) .
C13 H13 0.9300 .
C14 C15 1.365(8) .
C14 H14 0.9300 .
C16 C17 1.403(5) .
C17 C18 1.367(6) .
C17 H17 0.9300 .
C18 C19 1.394(6) .
C18 H18 0.9300 .
C19 C20 1.372(6) .
C19 H19 0.9300 .
C21 C22 1.403(6) .
C22 C23 1.370(6) .
C22 H22 0.9300 .
C23 C24 1.393(7) .
C23 H23 0.9300 .
C24 C25 1.366(7) .
C24 H24 0.9300 .
C26 C27 1.408(5) .
C27 C28 1.368(6) .
C27 H27 0.9300 .
C28 C29 1.397(6) .
C28 H28 0.9300 .
C29 C30 1.370(6) .
C29 H29 0.9300 .
C31 C36 1.392(5) .
C31 C32 1.396(5) .
C32 C33 1.382(5) .
C32 H32 0.9300 .
C33 C34 1.387(6) .
C33 H33 0.9300 .
C34 C35 1.380(6) .
C34 H34 0.9300 .
C35 C36 1.388(5) .
C35 H35 0.9300 .
C36 H36 0.9300 .
C37 C38 1.511(5) .
C38 C39 1.394(5) .
C38 C43 1.401(5) .
C39 C40 1.382(5) .
C39 H39 0.9300 .
C40 C41 1.382(6) .
C40 H40 0.9300 .
C41 C42 1.380(6) .
C41 H41 0.9300 .
C42 C43 1.398(5) .
C42 H42 0.9300 .
C43 C44 1.493(5) .
C44 C49 1.393(6) .
C44 C45 1.398(6) .
C45 C46 1.385(6) .
C45 H45 0.9300 .
C46 C47 1.388(6) .
C46 H46 0.9300 .
C47 C48 1.385(6) .
C47 H47 0.9300 .
C48 C49 1.390(6) .
C48 H48 0.9300 .
C49 H49 0.9300 .
C50 O12 1.258(4) 2_566
C50 C51 1.519(5) .
C51 C52 1.402(5) .
C51 C56 1.408(5) .
C52 C53 1.386(6) .
C52 H52 0.9300 .
C53 C54 1.385(6) .
C53 H53 0.9300 .
C54 C55 1.383(6) .
C54 H54 0.9300 .
C55 C56 1.393(5) .
C55 H55 0.9300 .
C56 C57 1.483(5) .
C57 C58 1.393(6) .
C57 C62 1.394(6) .
C58 C59 1.381(6) .
C58 H58 0.9300 .
C59 C60 1.394(6) .
C59 H59 0.9300 .
C60 C61 1.375(7) .
C60 H60 0.9300 .
C61 C62 1.391(6) .
C61 H61 0.9300 .
C62 H62 0.9300 .
O1S C2S 1.208(6) .
O2S C2S 1.333(6) .
O2S C3S 1.446(6) .
C1S C2S 1.493(7) .
C1S H1S1 0.9600 .
C1S H1S2 0.9600 .
C1S H1S3 0.9600 .
C3S C4S 1.485(8) .
C3S H3S1 0.9700 .
C3S H3S2 0.9700 .
C4S H4S1 0.9600 .
C4S H4S2 0.9600 .
C4S H4S3 0.9600 .
O3S C6S 1.341(8) .
O3S C7S 1.521(9) .
O4S C6S 1.202(7) .
C5S C6S 1.479(9) .
C5S H5S1 0.9600 .
C5S H5S2 0.9600 .
C5S H5S3 0.9600 .
C7S C8S 1.366(11) .
C7S H7S1 0.9700 .
C7S H7S2 0.9700 .
C8S H8S1 0.9600 .
C8S H8S2 0.9600 .
C8S H8S3 0.9600 .
C1T C2T 1.602(13) .
C1T H1T1 0.9600 .
C1T H1T2 0.9600 .
C1T H1T3 0.9600 .
C2T O1T 1.172(11) .
C2T O2T 1.519(12) .
C3T C4T 1.270(15) .
C3T O2T 1.476(12) .
C3T H3T1 0.9700 .
C3T H3T2 0.9700 .
C4T H4T1 0.9600 .
C4T H4T2 0.9600 .
C4T H4T3 0.9600 .

loop_
_geom_torsion_atom_site_label_1
_geom_torsion_atom_site_label_2
_geom_torsion_atom_site_label_3
_geom_torsion_atom_site_label_4
_geom_torsion
_geom_torsion_site_symmetry_1
_geom_torsion_site_symmetry_4
O10 Co2 O1 C1 81.2(3) . .
O8 Co2 O1 C1 -177.5(3) . .
O3 Co2 O1 C1 -168.9(5) . .
N2 Co2 O1 C1 -34.2(3) . .
O10 Co2 O1 Co1 -167.86(12) . .
O8 Co2 O1 Co1 -66.64(12) . .
O3 Co2 O1 Co1 -58.0(6) . .
N2 Co2 O1 Co1 76.74(13) . .
O12 Co1 O1 C1 -86.6(2) . .
O2 Co1 O1 C1 89.6(2) . .
O5 Co1 O1 C1 97.1(7) 2_566 .
O14 Co1 O1 C1 178.5(2) . .
N1 Co1 O1 C1 -4.3(2) . .
O12 Co1 O1 Co2 146.87(12) . .
O2 Co1 O1 Co2 -36.85(12) . .
O5 Co1 O1 Co2 -29.4(7) 2_566 .
O14 Co1 O1 Co2 52.02(12) . .
N1 Co1 O1 Co2 -130.83(16) . .
O12 Co1 O2 C6 52.6(17) . .
O1 Co1 O2 C6 -46.9(3) . .
O5 Co1 O2 C6 134.2(3) 2_566 .
O14 Co1 O2 C6 -145.7(3) . .
N1 Co1 O2 C6 14.6(3) . .
O10 Co2 O3 C11 -132.9(3) . .
O8 Co2 O3 C11 125.8(3) . .
N2 Co2 O3 C11 -17.1(3) . .
O1 Co2 O3 C11 117.0(6) . .
O10 Co2 O3 Co3 76.04(11) . .
O8 Co2 O3 Co3 -25.28(10) . .
N2 Co2 O3 Co3 -168.18(11) . .
O1 Co2 O3 Co3 -34.1(6) . .
O9 Co3 O3 C11 137.9(3) . .
O6 Co3 O3 C11 -107.7(6) . .
O8 Co3 O3 C11 -128.0(3) . .
N4 Co3 O3 C11 28.1(3) . .
O4 Co3 O3 C11 -34.2(3) . .
O9 Co3 O3 Co2 -69.74(11) . .
O6 Co3 O3 Co2 44.6(6) . .
O8 Co3 O3 Co2 24.30(10) . .
N4 Co3 O3 Co2 -179.56(12) . .
O4 Co3 O3 Co2 118.15(10) . .
O11 Co4 O4 C16 -18.3(4) . .
O13 Co4 O4 C16 -110.6(4) . .
O14 Co4 O4 C16 112.4(7) 2_566 .
O5 Co4 O4 C16 73.5(4) . .
O7 Co4 O4 C16 155.1(4) . .
O11 Co4 O4 Co3 155.14(16) . .
O13 Co4 O4 Co3 62.85(16) . .
O14 Co4 O4 Co3 -74.2(7) 2_566 .
O5 Co4 O4 Co3 -113.02(16) . .
O7 Co4 O4 Co3 -31.46(15) . .
O9 Co3 O4 C16 -21.2(8) . .
O6 Co3 O4 C16 -102.8(2) . .
O3 Co3 O4 C16 87.3(2) . .
O8 Co3 O4 C16 166.4(2) . .
N4 Co3 O4 C16 -3.0(2) . .
O9 Co3 O4 Co4 162.9(6) . .
O6 Co3 O4 Co4 81.41(16) . .
O3 Co3 O4 Co4 -88.54(17) . .
O8 Co3 O4 Co4 -9.42(17) . .
N4 Co3 O4 Co4 -178.8(2) . .
O11 Co4 O5 C21 71.4(3) . .
O13 Co4 O5 C21 -165.9(8) . .
O4 Co4 O5 C21 -21.8(3) . .
O14 Co4 O5 C21 163.3(3) 2_566 .
O7 Co4 O5 C21 -105.5(3) . .
O11 Co4 O5 Co1 -68.50(11) . 2_566
O13 Co4 O5 Co1 54.3(9) . 2_566
O4 Co4 O5 Co1 -161.65(10) . 2_566
O14 Co4 O5 Co1 23.48(9) 2_566 2_566
O7 Co4 O5 Co1 114.66(10) . 2_566
O9 Co3 O6 C26 16.1(4) . .
O3 Co3 O6 C26 -97.9(6) . .
O8 Co3 O6 C26 -78.0(4) . .
N4 Co3 O6 C26 126.6(4) . .
O4 Co3 O6 C26 -172.1(4) . .
O9 Co3 O6 Co5 152.87(14) . .
O3 Co3 O6 Co5 38.9(6) . .
O8 Co3 O6 Co5 58.81(15) . .
N4 Co3 O6 Co5 -96.66(16) . .
O4 Co3 O6 Co5 -35.38(14) . .
O15 Co5 O6 C26 9.9(5) . .
O7 Co5 O6 C26 122.9(2) . .
N6 Co5 O6 C26 0.6(2) . .
N5 Co5 O6 C26 -114.0(2) . .
O15 Co5 O6 Co3 -142.7(3) . .
O7 Co5 O6 Co3 -29.71(15) . .
N6 Co5 O6 Co3 -151.95(19) . .
N5 Co5 O6 Co3 93.46(16) . .
O8 P1 O7 Co5 78.7(2) . .
O14 P1 O7 Co5 -159.08(16) . .
C31 P1 O7 Co5 -37.9(2) . .
O8 P1 O7 Co4 -58.20(19) . .
O14 P1 O7 Co4 64.06(18) . .
C31 P1 O7 Co4 -174.71(16) . .
O15 Co5 O7 P1 115.21(19) . .
N6 Co5 O7 P1 8.7(2) . .
N5 Co5 O7 P1 -132.62(18) . .
O6 Co5 O7 P1 -47.20(18) . .
O15 Co5 O7 Co4 -101.49(12) . .
N6 Co5 O7 Co4 152.02(12) . .
N5 Co5 O7 Co4 10.68(17) . .
O6 Co5 O7 Co4 96.10(10) . .
O11 Co4 O7 P1 148.1(7) . .
O13 Co4 O7 P1 -11.55(17) . .
O4 Co4 O7 P1 79.48(17) . .
O14 Co4 O7 P1 -105.98(17) 2_566 .
O5 Co4 O7 P1 174.59(17) . .
O11 Co4 O7 Co5 2.3(8) . .
O13 Co4 O7 Co5 -157.40(11) . .
O4 Co4 O7 Co5 -66.36(11) . .
O14 Co4 O7 Co5 108.18(11) 2_566 .
O5 Co4 O7 Co5 28.75(10) . .
O14 P1 O8 Co2 17.1(3) . .
O7 P1 O8 Co2 138.7(2) . .
C31 P1 O8 Co2 -103.0(2) . .
O14 P1 O8 Co3 -143.47(16) . .
O7 P1 O8 Co3 -21.8(2) . .
C31 P1 O8 Co3 96.49(19) . .
O10 Co2 O8 P1 131.4(2) . .
O3 Co2 O8 P1 -139.6(2) . .
N2 Co2 O8 P1 -47.9(3) . .
O1 Co2 O8 P1 38.8(2) . .
O10 Co2 O8 Co3 -64.29(11) . .
O3 Co2 O8 Co3 24.71(10) . .
N2 Co2 O8 Co3 116.34(18) . .
O1 Co2 O8 Co3 -156.92(10) . .
O9 Co3 O8 P1 -128.52(18) . .
O6 Co3 O8 P1 -34.09(18) . .
O3 Co3 O8 P1 142.31(19) . .
N4 Co3 O8 P1 72.6(3) . .
O4 Co3 O8 P1 50.37(18) . .
O9 Co3 O8 Co2 64.36(11) . .
O6 Co3 O8 Co2 158.80(10) . .
O3 Co3 O8 Co2 -24.80(10) . .
N4 Co3 O8 Co2 -94.5(3) . .
O4 Co3 O8 Co2 -116.74(10) . .
O6 Co3 O9 C37 -134.1(3) . .
O3 Co3 O9 C37 36.4(3) . .
O8 Co3 O9 C37 -42.5(3) . .
N4 Co3 O9 C37 128.0(3) . .
O4 Co3 O9 C37 145.1(6) . .
O8 Co2 O10 C37 32.8(3) . .
O3 Co2 O10 C37 -48.4(3) . .
N2 Co2 O10 C37 -147.6(3) . .
O1 Co2 O10 C37 121.5(3) . .
O13 Co4 O11 C50 -138.3(3) . .
O4 Co4 O11 C50 130.1(3) . .
O14 Co4 O11 C50 -43.7(3) 2_566 .
O5 Co4 O11 C50 35.8(3) . .
O7 Co4 O11 C50 62.0(9) . .
O1 Co1 O12 C50 -137.2(3) . 2_566
O2 Co1 O12 C50 123.8(15) . 2_566
O5 Co1 O12 C50 42.3(3) 2_566 2_566
O14 Co1 O12 C50 -37.8(3) . 2_566
N1 Co1 O12 C50 161.8(3) . 2_566
O8 P1 O14 Co4 171.20(17) . 2_566
O7 P1 O14 Co4 48.6(2) . 2_566
C31 P1 O14 Co4 -71.6(2) . 2_566
O8 P1 O14 Co1 -45.7(2) . .
O7 P1 O14 Co1 -168.28(14) . .
C31 P1 O14 Co1 71.5(2) . .
O12 Co1 O14 P1 -86.98(17) . .
O1 Co1 O14 P1 11.20(18) . .
O2 Co1 O14 P1 94.20(17) . .
O5 Co1 O14 P1 -177.61(18) 2_566 .
N1 Co1 O14 P1 3.7(4) . .
O12 Co1 O14 Co4 66.63(11) . 2_566
O1 Co1 O14 Co4 164.81(10) . 2_566
O2 Co1 O14 Co4 -112.19(10) . 2_566
O5 Co1 O14 Co4 -24.00(10) 2_566 2_566
N1 Co1 O14 Co4 157.3(3) . 2_566
O12 Co1 N1 C5 -85.6(7) . .
O1 Co1 N1 C5 174.2(7) . .
O2 Co1 N1 C5 92.1(7) . .
O5 Co1 N1 C5 4.1(7) 2_566 .
O14 Co1 N1 C5 -177.4(5) . .
O12 Co1 N1 C1 104.5(2) . .
O1 Co1 N1 C1 4.2(2) . .
O2 Co1 N1 C1 -77.8(2) . .
O5 Co1 N1 C1 -165.9(2) 2_566 .
O14 Co1 N1 C1 12.6(4) . .
O10 Co2 N2 C10 17.6(4) . .
O8 Co2 N2 C10 -163.1(3) . .
O3 Co2 N2 C10 -77.1(4) . .
O1 Co2 N2 C10 110.6(4) . .
O10 Co2 N2 C6 -143.2(2) . .
O8 Co2 N2 C6 36.1(4) . .
O3 Co2 N2 C6 122.2(3) . .
O1 Co2 N2 C6 -50.2(3) . .
O9 Co3 N4 C20 -12.8(6) . .
O6 Co3 N4 C20 -109.6(6) . .
O3 Co3 N4 C20 77.7(6) . .
O8 Co3 N4 C20 144.8(5) . .
O4 Co3 N4 C20 170.0(6) . .
O9 Co3 N4 C16 -179.9(2) . .
O6 Co3 N4 C16 83.3(2) . .
O3 Co3 N4 C16 -89.4(2) . .
O8 Co3 N4 C16 -22.3(4) . .
O4 Co3 N4 C16 2.9(2) . .
O15 Co5 N5 C25 -113.5(5) . .
O7 Co5 N5 C25 135.7(5) . .
N6 Co5 N5 C25 -7.7(5) . .
O6 Co5 N5 C25 50.5(5) . .
O15 Co5 N5 C21 67.5(3) . .
O7 Co5 N5 C21 -43.3(3) . .
N6 Co5 N5 C21 173.3(2) . .
O6 Co5 N5 C21 -128.5(3) . .
O15 Co5 N6 C30 5.2(5) . .
O7 Co5 N6 C30 111.6(5) . .
N5 Co5 N6 C30 -102.4(5) . .
O6 Co5 N6 C30 -177.8(6) . .
O15 Co5 N6 C26 -177.6(2) . .
O7 Co5 N6 C26 -71.2(2) . .
N5 Co5 N6 C26 74.9(2) . .
O6 Co5 N6 C26 -0.6(2) . .
Co2 O1 C1 N1 124.9(3) . .
Co1 O1 C1 N1 6.9(3) . .
Co2 O1 C1 C2 -53.6(5) . .
Co1 O1 C1 C2 -171.6(3) . .
C5 N1 C1 O1 178.5(3) . .
Co1 N1 C1 O1 -6.4(3) . .
C5 N1 C1 C2 -2.9(6) . .
Co1 N1 C1 C2 172.2(3) . .
O1 C1 C2 C3 -179.4(4) . .
N1 C1 C2 C3 2.1(6) . .
C1 C2 C3 C4 0.4(6) . .
C2 C3 C4 C5 -2.0(6) . .
C1 N1 C5 C4 1.2(6) . .
Co1 N1 C5 C4 -167.5(5) . .
C1 N1 C5 Cl1 -178.5(3) . .
Co1 N1 C5 Cl1 12.8(8) . .
C3 C4 C5 N1 1.3(7) . .
C3 C4 C5 Cl1 -179.1(3) . .
Co1 O2 C6 N2 88.9(4) . .
Co1 O2 C6 C7 -89.6(4) . .
C10 N2 C6 O2 178.3(3) . .
Co2 N2 C6 O2 -19.1(4) . .
C10 N2 C6 C7 -3.2(6) . .
Co2 N2 C6 C7 159.4(3) . .
O2 C6 C7 C8 178.8(5) . .
N2 C6 C7 C8 0.3(7) . .
C6 C7 C8 C9 2.6(8) . .
C7 C8 C9 C10 -2.5(8) . .
C6 N2 C10 C9 3.3(6) . .
Co2 N2 C10 C9 -156.2(4) . .
C6 N2 C10 Cl2 -178.3(3) . .
Co2 N2 C10 Cl2 22.1(5) . .
C8 C9 C10 N2 -0.5(7) . .
C8 C9 C10 Cl2 -178.7(4) . .
Co2 O3 C11 N3 -49.1(5) . .
Co3 O3 C11 N3 93.3(5) . .
Co2 O3 C11 C12 132.1(4) . .
Co3 O3 C11 C12 -85.4(5) . .
C15 N3 C11 O3 179.0(5) . .
C15 N3 C11 C12 -2.3(7) . .
O3 C11 C12 C13 -179.8(5) . .
N3 C11 C12 C13 1.5(8) . .
C11 C12 C13 C14 0.3(10) . .
C12 C13 C14 C15 -1.2(12) . .
C11 N3 C15 C14 1.4(10) . .
C11 N3 C15 Cl3 -179.9(4) . .
C13 C14 C15 N3 0.3(12) . .
C13 C14 C15 Cl3 -178.3(6) . .
Co4 O4 C16 N4 179.3(3) . .
Co3 O4 C16 N4 4.5(3) . .
Co4 O4 C16 C17 0.2(7) . .
Co3 O4 C16 C17 -174.6(4) . .
C20 N4 C16 O4 -176.8(4) . .
Co3 N4 C16 O4 -4.6(3) . .
C20 N4 C16 C17 2.4(6) . .
Co3 N4 C16 C17 174.5(3) . .
O4 C16 C17 C18 176.3(4) . .
N4 C16 C17 C18 -2.8(6) . .
C16 C17 C18 C19 1.5(7) . .
C17 C18 C19 C20 0.2(8) . .
C16 N4 C20 C19 -0.7(7) . .
Co3 N4 C20 C19 -165.9(4) . .
C16 N4 C20 Cl4 178.9(3) . .
Co3 N4 C20 Cl4 13.7(8) . .
C18 C19 C20 N4 -0.6(8) . .
C18 C19 C20 Cl4 179.8(4) . .
Co1 O5 C21 N5 -151.0(3) 2_566 .
Co4 O5 C21 N5 83.7(4) . .
Co1 O5 C21 C22 29.2(5) 2_566 .
Co4 O5 C21 C22 -96.0(4) . .
C25 N5 C21 O5 -177.5(4) . .
Co5 N5 C21 O5 1.8(4) . .
C25 N5 C21 C22 2.3(6) . .
Co5 N5 C21 C22 -178.5(3) . .
O5 C21 C22 C23 178.4(4) . .
N5 C21 C22 C23 -1.3(6) . .
C21 C22 C23 C24 -0.2(7) . .
C22 C23 C24 C25 0.6(8) . .
C21 N5 C25 C24 -1.9(8) . .
Co5 N5 C25 C24 179.2(4) . .
C21 N5 C25 Cl5 -179.4(3) . .
Co5 N5 C25 Cl5 1.6(7) . .
C23 C24 C25 N5 0.4(9) . .
C23 C24 C25 Cl5 177.9(4) . .
Co3 O6 C26 N6 143.8(3) . .
Co5 O6 C26 N6 -0.9(3) . .
Co3 O6 C26 C27 -38.2(6) . .
Co5 O6 C26 C27 177.1(4) . .
C30 N6 C26 O6 179.2(3) . .
Co5 N6 C26 O6 1.0(3) . .
C30 N6 C26 C27 1.0(6) . .
Co5 N6 C26 C27 -177.2(3) . .
O6 C26 C27 C28 -178.8(4) . .
N6 C26 C27 C28 -1.0(6) . .
C26 C27 C28 C29 0.9(6) . .
C27 C28 C29 C30 -0.9(7) . .
C26 N6 C30 C29 -1.0(7) . .
Co5 N6 C30 C29 175.8(4) . .
C26 N6 C30 Cl6 179.4(3) . .
Co5 N6 C30 Cl6 -3.8(7) . .
C28 C29 C30 N6 1.0(7) . .
C28 C29 C30 Cl6 -179.5(3) . .
O8 P1 C31 C36 -175.6(3) . .
O14 P1 C31 C36 64.5(3) . .
O7 P1 C31 C36 -56.0(3) . .
O8 P1 C31 C32 3.0(3) . .
O14 P1 C31 C32 -116.9(3) . .
O7 P1 C31 C32 122.6(3) . .
C36 C31 C32 C33 1.7(6) . .
P1 C31 C32 C33 -177.0(3) . .
C31 C32 C33 C34 -1.5(6) . .
C32 C33 C34 C35 0.1(6) . .
C33 C34 C35 C36 1.1(6) . .
C34 C35 C36 C31 -0.9(6) . .
C32 C31 C36 C35 -0.5(6) . .
P1 C31 C36 C35 178.2(3) . .
Co3 O9 C37 O10 1.1(6) . .
Co3 O9 C37 C38 176.5(2) . .
Co2 O10 C37 O9 6.0(5) . .
Co2 O10 C37 C38 -169.4(2) . .
O9 C37 C38 C39 -69.2(4) . .
O10 C37 C38 C39 106.7(4) . .
O9 C37 C38 C43 112.5(4) . .
O10 C37 C38 C43 -71.7(5) . .
C43 C38 C39 C40 0.8(6) . .
C37 C38 C39 C40 -177.6(4) . .
C38 C39 C40 C41 0.2(6) . .
C39 C40 C41 C42 -1.4(7) . .
C40 C41 C42 C43 1.6(7) . .
C41 C42 C43 C38 -0.6(6) . .
C41 C42 C43 C44 -179.5(4) . .
C39 C38 C43 C42 -0.6(6) . .
C37 C38 C43 C42 177.7(4) . .
C39 C38 C43 C44 178.3(4) . .
C37 C38 C43 C44 -3.4(6) . .
C42 C43 C44 C49 -42.1(6) . .
C38 C43 C44 C49 138.9(4) . .
C42 C43 C44 C45 136.7(4) . .
C38 C43 C44 C45 -42.2(6) . .
C49 C44 C45 C46 -0.1(6) . .
C43 C44 C45 C46 -179.0(4) . .
C44 C45 C46 C47 -0.5(7) . .
C45 C46 C47 C48 -0.2(7) . .
C46 C47 C48 C49 1.6(7) . .
C47 C48 C49 C44 -2.2(7) . .
C45 C44 C49 C48 1.5(6) . .
C43 C44 C49 C48 -179.6(4) . .
Co4 O11 C50 O12 5.3(6) . 2_566
Co4 O11 C50 C51 -168.7(2) . .
O12 C50 C51 C52 -166.1(3) 2_566 .
O11 C50 C51 C52 8.4(5) . .
O12 C50 C51 C56 6.6(5) 2_566 .
O11 C50 C51 C56 -178.9(3) . .
C56 C51 C52 C53 -4.5(6) . .
C50 C51 C52 C53 168.6(4) . .
C51 C52 C53 C54 1.8(6) . .
C52 C53 C54 C55 1.3(6) . .
C53 C54 C55 C56 -1.9(7) . .
C54 C55 C56 C51 -0.7(6) . .
C54 C55 C56 C57 176.7(4) . .
C52 C51 C56 C55 3.8(6) . .
C50 C51 C56 C55 -168.8(4) . .
C52 C51 C56 C57 -173.4(4) . .
C50 C51 C56 C57 14.1(6) . .
C55 C56 C57 C58 -122.1(4) . .
C51 C56 C57 C58 55.1(5) . .
C55 C56 C57 C62 52.5(5) . .
C51 C56 C57 C62 -130.3(4) . .
C62 C57 C58 C59 -0.1(6) . .
C56 C57 C58 C59 174.6(4) . .
C57 C58 C59 C60 0.6(6) . .
C58 C59 C60 C61 -0.3(6) . .
C59 C60 C61 C62 -0.5(6) . .
C60 C61 C62 C57 1.0(6) . .
C58 C57 C62 C61 -0.7(6) . .
C56 C57 C62 C61 -175.4(4) . .
C3S O2S C2S O1S -0.2(7) . .
C3S O2S C2S C1S 177.3(5) . .
C2S O2S C3S C4S -179.5(5) . .
C7S O3S C6S O4S -2.1(9) . .
C7S O3S C6S C5S 178.4(5) . .
C6S O3S C7S C8S 89.1(9) . .
C4T C3T O2T C2T 161.3(9) . .
O1T C2T O2T C3T -8.2(13) . .
C1T C2T O2T C3T 110.6(8) . .
